data_4502560
loop_
_publ_author_name
'Shiota, Naoki'
'Kinuta, Takafumi'
'Sato, Tomohiro'
'Tajima, Nobuo'
'Kuroda, Reiko'
'Matsubara, Yoshio'
'Imai, Yoshitane'

_publ_section_title
;
 Preparation of Supramolecular Thiophene Host System Showing Solid-State
 Fluorescence by Using Chiral (1R,2S)-2-Amino-1,2-diphenylethanol
;
_journal_issue 3
_journal_name_full 'Crystal Growth &amp; Design'
_journal_page_first 1341
_journal_paper_doi 10.1021/cg901364a
_journal_volume 10
_journal_year 2010
_chemical_absolute_configuration ad
_chemical_formula_sum 'C22 H27 N O4 S'
_chemical_formula_weight 401.51
_chemical_name_systematic
; 
 ? 
;
_space_group_IT_number 19
_symmetry_cell_setting orthorhombic
_symmetry_space_group_name_Hall 'P 2ac 2ab'
_symmetry_space_group_name_H-M 'P 21 21 21'
_atom_sites_solution_hydrogens geom
_atom_sites_solution_primary direct
_atom_sites_solution_secondary difmap
_audit_creation_method SHELXL-97
_cell_angle_alpha 90.00
_cell_angle_beta 90.00
_cell_angle_gamma 90.00
_cell_formula_units_Z 4
_cell_length_a 5.6782(5)
_cell_length_b 14.9054(12)
_cell_length_c 24.921(2)
_cell_measurement_reflns_used 4158
_cell_measurement_temperature 115(2)
_cell_measurement_theta_max 27.90
_cell_measurement_theta_min 1.59
_cell_volume 2109.2(3)
_computing_cell_refinement 'Bruker SAINT'
_computing_data_collection 'Bruker SMART'
_computing_data_reduction 'Bruker SAINT'
_computing_structure_refinement 'SHELXL-97 (Sheldrick, 1997)'
_computing_structure_solution 'SHELXS-97 (Sheldrick, 1997)'
_diffrn_ambient_temperature 115(2)
_diffrn_measured_fraction_theta_full 0.977
_diffrn_measured_fraction_theta_max 0.977
_diffrn_measurement_device_type 'CCD area detector'
_diffrn_measurement_method '\w scans'
_diffrn_radiation_monochromator graphite
_diffrn_radiation_source 'fine-focus sealed tube'
_diffrn_radiation_type MoK\a
_diffrn_radiation_wavelength 0.71073
_diffrn_reflns_av_R_equivalents 0.0483
_diffrn_reflns_av_sigmaI/netI 0.0667
_diffrn_reflns_limit_h_max 7
_diffrn_reflns_limit_h_min -7
_diffrn_reflns_limit_k_max 16
_diffrn_reflns_limit_k_min -19
_diffrn_reflns_limit_l_max 26
_diffrn_reflns_limit_l_min -32
_diffrn_reflns_number 12961
_diffrn_reflns_theta_full 27.90
_diffrn_reflns_theta_max 27.90
_diffrn_reflns_theta_min 1.59
_exptl_absorpt_coefficient_mu 0.180
_exptl_absorpt_correction_T_max 0.9910
_exptl_absorpt_correction_T_min 0.9073
_exptl_absorpt_correction_type empirical
_exptl_absorpt_process_details 'Bruker SADABS'
_exptl_crystal_colour colorless
_exptl_crystal_density_diffrn 1.264
_exptl_crystal_density_method 'not measured'
_exptl_crystal_description needle
_exptl_crystal_F_000 856
_exptl_crystal_size_max 0.55
_exptl_crystal_size_mid 0.10
_exptl_crystal_size_min 0.05
_refine_diff_density_max 0.968
_refine_diff_density_min -0.869
_refine_diff_density_rms 0.071
_refine_ls_abs_structure_details 'Flack H D (1983), Acta Cryst. A39, 876-881'
_refine_ls_abs_structure_Flack 0.08(16)
_refine_ls_extinction_method none
_refine_ls_goodness_of_fit_ref 1.080
_refine_ls_hydrogen_treatment constr
_refine_ls_matrix_type full
_refine_ls_number_parameters 241
_refine_ls_number_reflns 4822
_refine_ls_number_restraints 24
_refine_ls_restrained_S_all 1.099
_refine_ls_R_factor_all 0.0845
_refine_ls_R_factor_gt 0.0708
_refine_ls_shift/su_max 0.000
_refine_ls_shift/su_mean 0.000
_refine_ls_structure_factor_coef Fsqd
_refine_ls_weighting_details 'calc w=1/[\s^2^(Fo^2^)+(0.0543P)^2^+2.2457P] where P=(Fo^2^+2Fc^2^)/3'
_refine_ls_weighting_scheme calc
_refine_ls_wR_factor_gt 0.1457
_refine_ls_wR_factor_ref 0.1530
_reflns_number_gt 4158
_reflns_number_total 4822
_reflns_threshold_expression >2sigma(I)
_cod_data_source_file cg901364a_si_002.cif
_cod_data_source_block imai911_2
_cod_depositor_comments
;
The following automatic conversions were performed:

'_symmetry_cell_setting' value 'Orthorhombic' changed to
'orthorhombic' according to
/home/saulius/struct/CIF-dictionaries/cif_core.dic dictionary named
'cif_core.dic' version 2.4.2 from 2011-04-26.

Automatic conversion script
Id: cif_fix_values 1715 2011-07-08 13:25:40Z adriana 
;
_cod_original_cell_volume 2109.3(3)
_cod_original_sg_symbol_H-M P2(1)2(1)2(1)
_cod_database_code 4502560

loop_
_symmetry_equiv_pos_as_xyz
'x, y, z'
'-x+1/2, -y, z+1/2'
'x+1/2, -y+1/2, -z'
'-x, y+1/2, -z+1/2'

loop_
_atom_site_label
_atom_site_type_symbol
_atom_site_fract_x
_atom_site_fract_y
_atom_site_fract_z
_atom_site_U_iso_or_equiv
_atom_site_adp_type
_atom_site_occupancy
_atom_site_symmetry_multiplicity
_atom_site_calc_flag
_atom_site_refinement_flags
_atom_site_disorder_assembly
_atom_site_disorder_group
S1 S -0.1737(2) 0.28802(10) 0.27070(6) 0.0286(4) Uiso 0.763(3) 1 d PD A 1
C2 C -0.1236(10) 0.3156(3) 0.20602(18) 0.0108(11) Uiso 0.763(3) 1 d PD A 1
C3 C 0.1118(10) 0.3645(4) 0.2035(2) 0.0178(13) Uiso 0.763(3) 1 d PD A 1
H3 H 0.1986 0.3765 0.1717 0.021 Uiso 0.763(3) 1 calc PR A 1
C4 C 0.1764(10) 0.3877(3) 0.2529(2) 0.0280(11) Uiso 0.763(3) 1 d PD A 1
H4 H 0.2955 0.4311 0.2593 0.034 Uiso 0.763(3) 1 calc PR A 1
C5 C 0.0621(10) 0.3456(3) 0.2937(2) 0.0293(11) Uiso 0.763(3) 1 d PD A 1
H5 H 0.1086 0.3483 0.3303 0.035 Uiso 0.763(3) 1 calc PR A 1
C6 C -0.2869(10) 0.2870(5) 0.1621(2) 0.0177(9) Uiso 0.763(3) 1 d PD A 1
H6A H -0.4087 0.3339 0.1576 0.021 Uiso 0.763(3) 1 calc PR A 1
H6B H -0.3680 0.2314 0.1736 0.021 Uiso 0.763(3) 1 calc PR A 1
C7 C -0.1734(7) 0.2698(4) 0.10755(19) 0.0130(8) Uiso 0.763(3) 1 d PD A 1
O8 O 0.0463(6) 0.2607(3) 0.10498(18) 0.0182(7) Uiso 0.763(3) 1 d PD A 1
O9 O -0.3087(6) 0.2694(2) 0.06745(13) 0.0178(7) Uiso 0.763(3) 1 d PD A 1
S41 S 0.0653(10) 0.3761(4) 0.2013(2) 0.0286(4) Uiso 0.237(3) 1 d PD A 2
C42 C -0.180(3) 0.3188(12) 0.2096(6) 0.040(7) Uiso 0.237(3) 1 d PD A 2
C43 C -0.242(3) 0.2961(10) 0.2694(6) 0.0178(13) Uiso 0.237(3) 1 d PD A 2
H43 H -0.3790 0.2680 0.2837 0.021 Uiso 0.237(3) 1 calc PR A 2
C44 C -0.039(3) 0.3291(10) 0.2967(6) 0.0280(11) Uiso 0.237(3) 1 d PD A 2
H44 H -0.0289 0.3213 0.3345 0.034 Uiso 0.237(3) 1 calc PR A 2
C45 C 0.138(3) 0.3704(11) 0.2717(6) 0.0293(11) Uiso 0.237(3) 1 d PD A 2
H45 H 0.2768 0.3929 0.2879 0.035 Uiso 0.237(3) 1 calc PR A 2
C46 C -0.321(3) 0.2792(15) 0.1644(6) 0.0177(9) Uiso 0.237(3) 1 d PD A 2
H46A H -0.4646 0.3164 0.1607 0.021 Uiso 0.237(3) 1 calc PR A 2
H46B H -0.3738 0.2192 0.1764 0.021 Uiso 0.237(3) 1 calc PR A 2
C47 C -0.222(2) 0.2676(13) 0.1089(5) 0.0130(8) Uiso 0.237(3) 1 d PD A 2
O48 O -0.002(2) 0.2580(10) 0.1013(6) 0.0182(7) Uiso 0.237(3) 1 d PD A 2
O49 O -0.367(2) 0.2533(7) 0.0723(4) 0.0178(7) Uiso 0.237(3) 1 d PD A 2
C11 C 0.3111(6) 0.5601(2) -0.05268(12) 0.0148(6) Uani 1 1 d . . .
C12 C 0.1041(6) 0.5808(2) -0.07964(14) 0.0232(8) Uani 1 1 d . . .
H12 H 0.0005 0.5342 -0.0906 0.028 Uiso 1 1 calc R . .
C13 C 0.0482(7) 0.6707(2) -0.09072(15) 0.0261(8) Uani 1 1 d . . .
H13 H -0.0932 0.6849 -0.1092 0.031 Uiso 1 1 calc R . .
C14 C 0.1984(7) 0.7382(2) -0.07479(13) 0.0248(8) Uani 1 1 d . . .
H14 H 0.1594 0.7990 -0.0819 0.030 Uiso 1 1 calc R . .
C15 C 0.4063(7) 0.7175(2) -0.04846(13) 0.0231(7) Uani 1 1 d . . .
H15 H 0.5107 0.7641 -0.0380 0.028 Uiso 1 1 calc R . .
C16 C 0.4624(6) 0.6285(2) -0.03729(13) 0.0194(7) Uani 1 1 d . . .
H16 H 0.6048 0.6146 -0.0191 0.023 Uiso 1 1 calc R . .
C17 C 0.3645(6) 0.4631(2) -0.03906(12) 0.0156(7) Uani 1 1 d . . .
H17 H 0.3166 0.4250 -0.0703 0.019 Uiso 1 1 calc R . .
O18 O 0.6067(4) 0.44653(15) -0.02818(9) 0.0178(5) Uani 1 1 d . . .
H18 H 0.6763 0.4333 -0.0568 0.027 Uiso 1 1 calc R . .
C19 C 0.2703(6) 0.48735(19) 0.06083(12) 0.0155(7) Uani 1 1 d . . .
C20 C 0.4813(6) 0.4782(2) 0.08905(13) 0.0174(7) Uani 1 1 d . . .
H20 H 0.6002 0.4388 0.0762 0.021 Uiso 1 1 calc R . .
C21 C 0.5174(6) 0.5265(2) 0.13596(13) 0.0199(7) Uani 1 1 d . . .
H21 H 0.6590 0.5188 0.1557 0.024 Uiso 1 1 calc R . .
C22 C 0.3485(6) 0.5858(2) 0.15407(14) 0.0220(8) Uani 1 1 d . . .
H22 H 0.3750 0.6195 0.1859 0.026 Uiso 1 1 calc R . .
C23 C 0.1403(6) 0.5962(2) 0.12579(14) 0.0224(8) Uani 1 1 d . . .
H23 H 0.0240 0.6370 0.1382 0.027 Uiso 1 1 calc R . .
C24 C 0.1013(6) 0.5470(2) 0.07931(13) 0.0183(7) Uani 1 1 d . . .
H24 H -0.0419 0.5542 0.0601 0.022 Uiso 1 1 calc R . .
C25 C 0.2222(6) 0.43267(19) 0.01040(12) 0.0140(6) Uani 1 1 d . . .
H25 H 0.0509 0.4381 0.0016 0.017 Uiso 1 1 calc R . .
N26 N 0.2757(5) 0.33555(16) 0.02020(10) 0.0154(6) Uani 1 1 d . . .
H26A H 0.4269 0.3298 0.0318 0.023 Uiso 1 1 calc R . .
H26B H 0.2569 0.3042 -0.0108 0.023 Uiso 1 1 calc R . .
H26C H 0.1758 0.3136 0.0456 0.023 Uiso 1 1 calc R . .
O31 O 0.2860(5) 0.10813(15) 0.12539(9) 0.0242(6) Uani 1 1 d . . .
H31 H 0.2256 0.1589 0.1203 0.036 Uiso 1 1 calc R . .
C31 C 0.1654(8) 0.0639(3) 0.16833(15) 0.0326(9) Uani 1 1 d . . .
H31A H 0.1806 -0.0019 0.1639 0.039 Uiso 1 1 calc R . .
H31B H -0.0041 0.0792 0.1668 0.039 Uiso 1 1 calc R . .
C32 C 0.2631(9) 0.0907(3) 0.22234(17) 0.0475(12) Uani 1 1 d . . .
H32A H 0.4301 0.0745 0.2242 0.071 Uiso 1 1 calc R . .
H32B H 0.1765 0.0594 0.2507 0.071 Uiso 1 1 calc R . .
H32C H 0.2461 0.1556 0.2271 0.071 Uiso 1 1 calc R . .

loop_
_atom_site_aniso_label
_atom_site_aniso_U_11
_atom_site_aniso_U_22
_atom_site_aniso_U_33
_atom_site_aniso_U_23
_atom_site_aniso_U_13
_atom_site_aniso_U_12
C11 0.0184(16) 0.0177(15) 0.0084(14) 0.0015(12) 0.0051(12) 0.0003(13)
C12 0.0252(18) 0.0223(17) 0.0221(18) 0.0063(14) -0.0030(15) -0.0076(14)
C13 0.025(2) 0.0277(18) 0.0259(18) 0.0112(15) -0.0017(15) 0.0007(15)
C14 0.034(2) 0.0216(17) 0.0188(17) 0.0071(13) 0.0066(15) 0.0042(15)
C15 0.0327(19) 0.0155(16) 0.0210(17) 0.0016(14) -0.0014(15) -0.0010(15)
C16 0.0211(18) 0.0210(16) 0.0161(16) 0.0032(13) -0.0056(13) -0.0002(13)
C17 0.0189(16) 0.0155(15) 0.0125(15) -0.0011(12) 0.0012(12) -0.0046(12)
O18 0.0177(12) 0.0194(11) 0.0161(11) 0.0005(9) 0.0030(9) 0.0023(9)
C19 0.0243(17) 0.0098(13) 0.0125(15) 0.0058(12) 0.0032(12) -0.0030(12)
C20 0.0229(17) 0.0124(14) 0.0168(15) -0.0011(13) 0.0007(13) 0.0021(13)
C21 0.0281(19) 0.0147(15) 0.0168(16) 0.0022(13) -0.0029(14) -0.0011(14)
C22 0.031(2) 0.0141(15) 0.0205(17) -0.0046(13) 0.0011(15) -0.0001(15)
C23 0.029(2) 0.0173(16) 0.0212(17) -0.0022(13) 0.0038(14) 0.0065(14)
C24 0.0230(17) 0.0167(15) 0.0152(15) 0.0031(12) 0.0020(13) 0.0016(13)
C25 0.0158(15) 0.0102(14) 0.0160(15) 0.0010(12) -0.0015(12) -0.0008(12)
N26 0.0206(14) 0.0104(12) 0.0153(13) -0.0010(10) 0.0030(11) -0.0033(10)
O31 0.0331(15) 0.0195(12) 0.0200(12) 0.0038(10) -0.0043(11) -0.0008(11)
C31 0.044(2) 0.0305(19) 0.0232(19) 0.0064(16) -0.0028(18) -0.0042(18)
C32 0.062(3) 0.055(3) 0.026(2) 0.010(2) -0.008(2) -0.006(2)

loop_
_atom_type_symbol
_atom_type_description
_atom_type_scat_dispersion_real
_atom_type_scat_dispersion_imag
_atom_type_scat_source
C C 0.0033 0.0016 'International Tables Vol C Tables 4.2.6.8 and 6.1.1.4'
H H 0.0000 0.0000 'International Tables Vol C Tables 4.2.6.8 and 6.1.1.4'
N N 0.0061 0.0033 'International Tables Vol C Tables 4.2.6.8 and 6.1.1.4'
O O 0.0106 0.0060 'International Tables Vol C Tables 4.2.6.8 and 6.1.1.4'
S S 0.1246 0.1234 'International Tables Vol C Tables 4.2.6.8 and 6.1.1.4'

loop_
_geom_angle_atom_site_label_1
_geom_angle_atom_site_label_2
_geom_angle_atom_site_label_3
_geom_angle
C2 S1 C5 93.9(3)
C6 C2 C3 130.5(5)
C6 C2 S1 121.7(4)
C3 C2 S1 107.7(3)
C4 C3 C2 109.1(5)
C3 C4 C5 116.2(5)
C4 C5 S1 111.0(4)
C2 C6 C7 116.0(4)
O8 C7 O9 124.3(4)
O8 C7 C6 118.9(4)
O9 C7 C6 116.7(4)
C42 S41 C45 92.6(7)
C46 C42 C43 120.5(13)
C46 C42 S41 124.0(12)
C43 C42 S41 115.0(9)
C44 C43 C42 101.3(11)
C45 C44 C43 122.9(13)
C44 C45 S41 107.9(11)
C42 C46 C47 122.3(13)
O49 C47 O48 121.5(13)
O49 C47 C46 116.2(12)
O48 C47 C46 121.2(13)
C16 C11 C12 119.6(3)
C16 C11 C17 121.0(3)
C12 C11 C17 119.3(3)
C11 C12 C13 119.9(3)
C14 C13 C12 120.0(3)
C13 C14 C15 120.1(3)
C14 C15 C16 120.1(3)
C11 C16 C15 120.2(3)
O18 C17 C11 113.6(3)
O18 C17 C25 107.6(2)
C11 C17 C25 110.8(3)
C24 C19 C20 119.3(3)
C24 C19 C25 119.6(3)
C20 C19 C25 121.1(3)
C21 C20 C19 120.0(3)
C22 C21 C20 120.4(3)
C21 C22 C23 119.9(3)
C22 C23 C24 120.1(3)
C19 C24 C23 120.4(3)
N26 C25 C19 110.2(2)
N26 C25 C17 107.9(2)
C19 C25 C17 114.1(2)
O31 C31 C32 111.7(3)

loop_
_geom_bond_atom_site_label_1
_geom_bond_atom_site_label_2
_geom_bond_distance
S1 C2 1.687(5)
S1 C5 1.691(6)
C2 C6 1.497(6)
C2 C3 1.524(7)
C3 C4 1.332(8)
C4 C5 1.359(7)
C6 C7 1.525(6)
C7 O8 1.257(5)
C7 O9 1.260(5)
S41 C42 1.647(15)
S41 C45 1.802(14)
C42 C46 1.504(14)
C42 C43 1.568(17)
C43 C44 1.429(16)
C44 C45 1.331(16)
C46 C47 1.505(14)
C47 O49 1.248(13)
C47 O48 1.270(14)
C11 C16 1.388(4)
C11 C12 1.388(5)
C11 C17 1.516(4)
C12 C13 1.404(5)
C13 C14 1.378(5)
C14 C15 1.385(5)
C15 C16 1.393(5)
C17 O18 1.424(4)
C17 C25 1.542(4)
C19 C24 1.386(5)
C19 C20 1.396(5)
C19 C25 1.522(4)
C20 C21 1.389(4)
C21 C22 1.380(5)
C22 C23 1.385(5)
C23 C24 1.389(5)
C25 N26 1.499(4)
O31 C31 1.431(4)
C31 C32 1.510(6)
